data_4508018
loop_
_publ_author_name
'Bhattacharya, Suman'
'Saraswatula, Viswanadha G.'
'Saha, Binoy K.'

_publ_section_title
;
 Thermal Expansion in Alkane Diacids---Another Property Showing
 Alternation in an Odd--Even Series
;
_journal_issue 8
_journal_name_full 'Crystal Growth &amp; Design'
_journal_page_first 3651
_journal_paper_doi 10.1021/cg400668w
_journal_volume 13
_journal_year 2013
_chemical_formula_moiety 'C7 H12 O4'
_chemical_formula_sum 'C7 H12 O4'
_chemical_formula_weight 160.17
_chemical_name_common C7-180-alpha-polymorph
_chemical_name_systematic 'Heptane-1,7-dioic acid'
_space_group_crystal_system monoclinic
_space_group_IT_number 14
_space_group_name_Hall '-P 2ybc'
_space_group_name_H-M_alt 'P 1 21/c 1'
_symmetry_space_group_name_Hall '-P 2ybc'
_symmetry_space_group_name_H-M 'P 1 21/c 1'
_atom_sites_solution_hydrogens geom
_atom_sites_solution_primary direct
_atom_sites_solution_secondary difmap
_audit_creation_date 2012-12-09
_audit_creation_method
;
  Olex2 1.2
  (compiled 2012.05.09 svn.r2324, GUI svn.r4230)
;
_cell_angle_alpha 90.00
_cell_angle_beta 108.796(5)
_cell_angle_gamma 90.00
_cell_formula_units_Z 4
_cell_length_a 5.5944(3)
_cell_length_b 9.6053(6)
_cell_length_c 16.0036(8)
_cell_measurement_reflns_used 1335
_cell_measurement_temperature 252(2)
_cell_measurement_theta_max 29.1025
_cell_measurement_theta_min 3.8384
_cell_volume 814.11(8)
_computing_cell_refinement
;
CrysAlisPro, Agilent Technologies,
Version 1.171.36.21 (release 14-08-2012 CrysAlis171 .NET)
(compiled Sep 14 2012,17:21:16)
;
_computing_data_collection
;
CrysAlisPro, Agilent Technologies,
Version 1.171.36.21 (release 14-08-2012 CrysAlis171 .NET)
(compiled Sep 14 2012,17:21:16)
;
_computing_data_reduction
;
CrysAlisPro, Agilent Technologies,
Version 1.171.36.21 (release 14-08-2012 CrysAlis171 .NET)
(compiled Sep 14 2012,17:21:16)
;
_computing_molecular_graphics
;
O. V. Dolomanov, L. J. Bourhis, R. J. Gildea, J. A. K. Howard and H. Puschmann,
OLEX2: a complete structure solution, refinement and analysis program.
J. Appl. Cryst. (2009). 42, 339-341.
;
_computing_publication_material
;
O. V. Dolomanov, L. J. Bourhis, R. J. Gildea, J. A. K. Howard and H. Puschmann,
OLEX2: a complete structure solution, refinement and analysis program.
J. Appl. Cryst. (2009). 42, 339-341.
;
_computing_structure_refinement
;
SHELXL, G.M. Sheldrick, Acta Cryst.
(2008). A64, 112-122
;
_computing_structure_solution
;
SHELXS, G.M. Sheldrick, Acta Cryst.
(2008). A64, 112-122
;
_diffrn_ambient_temperature 252(2)
_diffrn_detector_area_resol_mean 15.9821
_diffrn_measured_fraction_theta_full 0.9875
_diffrn_measured_fraction_theta_max 0.8920
_diffrn_measurement_details
;
  1 omega  -93.00  -37.00   1.0000    5.0000
omega____ theta____ kappa____ phi______ frames
    -      -17.6522 -178.0000   90.0000 56

  2 omega  -82.00  -29.00   1.0000    5.0000
omega____ theta____ kappa____ phi______ frames
    -      -17.6522  -57.0000  -30.0000 53

  3 omega  -78.00    2.00   1.0000    5.0000
omega____ theta____ kappa____ phi______ frames
    -      -17.6522  -57.0000   60.0000 80

  4 omega  -81.00  -35.00   1.0000    5.0000
omega____ theta____ kappa____ phi______ frames
    -      -17.6522 -178.0000 -180.0000 46

  5 omega  -53.00  -19.00   1.0000    5.0000
omega____ theta____ kappa____ phi______ frames
    -       19.2928  -37.0000    0.0000 34
;
_diffrn_measurement_device_type 'Xcalibur, Eos'
_diffrn_measurement_method '\w scans'
_diffrn_orient_matrix_UB_11 -0.0252605000
_diffrn_orient_matrix_UB_12 0.0100863000
_diffrn_orient_matrix_UB_13 0.0451425000
_diffrn_orient_matrix_UB_21 0.1139142000
_diffrn_orient_matrix_UB_22 0.0311251000
_diffrn_orient_matrix_UB_23 0.0071004000
_diffrn_orient_matrix_UB_31 -0.0495919000
_diffrn_orient_matrix_UB_32 0.0662220000
_diffrn_orient_matrix_UB_33 -0.0101722000
_diffrn_radiation_monochromator graphite
_diffrn_radiation_type 'Mo K\a'
_diffrn_radiation_wavelength 0.7107
_diffrn_reflns_av_R_equivalents 0.0188
_diffrn_reflns_av_unetI/netI 0.0274
_diffrn_reflns_limit_h_max 7
_diffrn_reflns_limit_h_min -6
_diffrn_reflns_limit_k_max 13
_diffrn_reflns_limit_k_min -10
_diffrn_reflns_limit_l_max 21
_diffrn_reflns_limit_l_min -21
_diffrn_reflns_number 4119
_diffrn_reflns_theta_full 25.00
_diffrn_reflns_theta_max 29.17
_diffrn_reflns_theta_min 3.85
_diffrn_source 'Enhance (Mo) X-ray Source'
_exptl_absorpt_coefficient_mu 0.107
_exptl_absorpt_correction_T_max 0.985
_exptl_absorpt_correction_T_min 0.954
_exptl_absorpt_correction_type multi-scan
_exptl_absorpt_process_details
;
CrysAlisPro, Agilent Technologies,
Version 1.171.36.21 (release 14-08-2012 CrysAlis171 .NET)
(compiled Sep 14 2012,17:21:16)
Empirical absorption correction using spherical harmonics,
 implemented in SCALE3 ABSPACK scaling algorithm.
;
_exptl_crystal_colour colourless
_exptl_crystal_density_diffrn 1.307
_exptl_crystal_density_method 'not measured'
_exptl_crystal_description plate
_exptl_crystal_F_000 344
_exptl_crystal_size_max 0.44
_exptl_crystal_size_mid 0.42
_exptl_crystal_size_min 0.14
_refine_diff_density_max 0.280
_refine_diff_density_min -0.170
_refine_diff_density_rms 0.042
_refine_ls_extinction_method none
_refine_ls_goodness_of_fit_ref 1.027
_refine_ls_hydrogen_treatment mixed
_refine_ls_matrix_type full
_refine_ls_number_parameters 108
_refine_ls_number_reflns 1851
_refine_ls_number_restraints 2
_refine_ls_restrained_S_all 1.029
_refine_ls_R_factor_all 0.0607
_refine_ls_R_factor_gt 0.0446
_refine_ls_shift/su_max 0.000
_refine_ls_shift/su_mean 0.000
_refine_ls_structure_factor_coef Fsqd
_refine_ls_weighting_details 'calc w=1/[\s^2^(Fo^2^)+(0.0647P)^2^+0.1712P] where P=(Fo^2^+2Fc^2^)/3'
_refine_ls_weighting_scheme calc
_refine_ls_wR_factor_gt 0.1180
_refine_ls_wR_factor_ref 0.1280
_reflns_number_gt 1424
_reflns_number_total 2206
_reflns_threshold_expression >2sigma(I)
_cod_data_source_file cg400668w_si_002.cif
_cod_data_source_block C7-252
_cod_database_code 4508018

loop_
_space_group_symop_id
_space_group_symop_operation_xyz
1 'x, y, z'
2 '-x, y+1/2, -z+1/2'
3 '-x, -y, -z'
4 'x, -y-1/2, z-1/2'

loop_
_atom_site_label
_atom_site_type_symbol
_atom_site_fract_x
_atom_site_fract_y
_atom_site_fract_z
_atom_site_U_iso_or_equiv
_atom_site_adp_type
_atom_site_occupancy
_atom_site_symmetry_multiplicity
_atom_site_calc_flag
_atom_site_refinement_flags
O3 O 0.7489(2) 0.60038(14) 0.50702(7) 0.0480(4) Uani 1 1 d .
O4 O 0.5110(2) 0.48723(15) 0.38965(7) 0.0533(4) Uani 1 1 d D
O2 O 1.3914(3) 0.66989(13) 0.01919(8) 0.0538(4) Uani 1 1 d D
O1 O 1.3459(2) 0.46069(12) 0.06955(8) 0.0511(4) Uani 1 1 d .
C1 C 1.3125(3) 0.58523(16) 0.06881(9) 0.0323(3) Uani 1 1 d .
C4 C 0.9743(3) 0.64863(17) 0.24128(9) 0.0349(4) Uani 1 1 d .
H4A H 0.8505 0.7155 0.2077 0.042 Uiso 1 1 calc R
H4B H 1.1146 0.7005 0.2805 0.042 Uiso 1 1 calc R
C2 C 1.1826(3) 0.65855(16) 0.12413(9) 0.0361(4) Uani 1 1 d .
H2A H 1.0491 0.7158 0.0858 0.043 Uiso 1 1 calc R
H2B H 1.3029 0.7204 0.1643 0.043 Uiso 1 1 calc R
C7 C 0.6861(3) 0.57337(16) 0.42703(9) 0.0323(3) Uani 1 1 d .
C3 C 1.0691(3) 0.56506(16) 0.17779(9) 0.0325(3) Uani 1 1 d .
H3A H 1.1956 0.4991 0.2108 0.039 Uiso 1 1 calc R
H3B H 0.9300 0.5128 0.1382 0.039 Uiso 1 1 calc R
C6 C 0.8123(3) 0.64631(17) 0.37016(10) 0.0418(4) Uani 1 1 d .
H6A H 0.9745 0.6804 0.4077 0.050 Uiso 1 1 calc R
H6B H 0.7111 0.7268 0.3440 0.050 Uiso 1 1 calc R
C5 C 0.8557(3) 0.56118(16) 0.29660(9) 0.0318(3) Uani 1 1 d .
H5A H 0.6958 0.5241 0.2591 0.038 Uiso 1 1 calc R
H5B H 0.9656 0.4833 0.3218 0.038 Uiso 1 1 calc R
H2 H 1.479(4) 0.629(2) -0.0082(14) 0.085(8) Uiso 1 1 d D
H4 H 0.445(6) 0.456(3) 0.4310(16) 0.143(13) Uiso 1 1 d D

loop_
_atom_site_aniso_label
_atom_site_aniso_U_11
_atom_site_aniso_U_22
_atom_site_aniso_U_33
_atom_site_aniso_U_23
_atom_site_aniso_U_13
_atom_site_aniso_U_12
O3 0.0528(7) 0.0658(9) 0.0347(6) -0.0107(5) 0.0270(5) -0.0162(6)
O4 0.0561(7) 0.0736(10) 0.0365(6) -0.0050(6) 0.0238(5) -0.0267(6)
O2 0.0821(9) 0.0383(7) 0.0684(8) 0.0094(6) 0.0623(7) 0.0067(6)
O1 0.0803(9) 0.0338(7) 0.0639(8) 0.0036(6) 0.0575(7) 0.0038(6)
C1 0.0368(7) 0.0347(8) 0.0324(7) 0.0021(6) 0.0208(6) -0.0012(6)
C4 0.0432(8) 0.0347(8) 0.0365(7) 0.0012(6) 0.0262(6) 0.0011(6)
C2 0.0469(8) 0.0342(9) 0.0383(7) 0.0036(6) 0.0289(7) 0.0058(6)
C7 0.0378(7) 0.0332(8) 0.0340(7) -0.0027(6) 0.0226(6) 0.0013(6)
C3 0.0381(7) 0.0346(8) 0.0326(7) -0.0003(6) 0.0220(6) 0.0007(6)
C6 0.0598(10) 0.0368(9) 0.0439(8) -0.0040(7) 0.0378(8) -0.0068(7)
C5 0.0375(7) 0.0327(8) 0.0324(7) -0.0001(6) 0.0214(6) -0.0001(6)

loop_
_atom_type_symbol
_atom_type_description
_atom_type_scat_dispersion_real
_atom_type_scat_dispersion_imag
_atom_type_scat_source
C C 0.0033 0.0016 'International Tables Vol C Tables 4.2.6.8 and 6.1.1.4'
H H 0.0000 0.0000 'International Tables Vol C Tables 4.2.6.8 and 6.1.1.4'
O O 0.0106 0.0060 'International Tables Vol C Tables 4.2.6.8 and 6.1.1.4'

loop_
_geom_angle_atom_site_label_1
_geom_angle_atom_site_label_2
_geom_angle_atom_site_label_3
_geom_angle
C7 O4 H4 108(2)
C1 O2 H2 112.5(17)
O2 C1 C2 113.03(14)
O1 C1 O2 122.61(13)
O1 C1 C2 124.36(13)
H4A C4 H4B 107.6
C3 C4 H4A 108.7
C3 C4 H4B 108.7
C3 C4 C5 114.20(13)
C5 C4 H4A 108.7
C5 C4 H4B 108.7
C1 C2 H2A 108.4
C1 C2 H2B 108.4
C1 C2 C3 115.46(13)
H2A C2 H2B 107.5
C3 C2 H2A 108.4
C3 C2 H2B 108.4
O3 C7 O4 122.65(13)
O3 C7 C6 119.87(14)
O4 C7 C6 117.46(12)
C4 C3 H3A 109.3
C4 C3 H3B 109.3
C2 C3 C4 111.49(12)
C2 C3 H3A 109.3
C2 C3 H3B 109.3
H3A C3 H3B 108.0
C7 C6 H6A 108.2
C7 C6 H6B 108.2
C7 C6 C5 116.46(13)
H6A C6 H6B 107.3
C5 C6 H6A 108.2
C5 C6 H6B 108.2
C4 C5 H5A 109.4
C4 C5 H5B 109.4
C6 C5 C4 111.32(12)
C6 C5 H5A 109.4
C6 C5 H5B 109.4
H5A C5 H5B 108.0

loop_
_geom_bond_atom_site_label_1
_geom_bond_atom_site_label_2
_geom_bond_distance
O3 C7 1.2407(16)
O4 C7 1.2745(19)
O4 H4 0.907(17)
O2 C1 1.3088(18)
O2 H2 0.852(16)
O1 C1 1.2103(19)
C1 C2 1.4908(19)
C4 H4A 0.9700
C4 H4B 0.9700
C4 C3 1.5184(18)
C4 C5 1.5194(18)
C2 H2A 0.9700
C2 H2B 0.9700
C2 C3 1.5159(19)
C7 C6 1.4939(19)
C3 H3A 0.9700
C3 H3B 0.9700
C6 H6A 0.9700
C6 H6B 0.9700
C6 C5 1.5158(19)
C5 H5A 0.9700
C5 H5B 0.9700
